data_1561490
loop_
_publ_author_name
'Koffi, Agbelenko'
'Ade, Martin'
'Hillebrecht, Harald'

_publ_section_title
;
 Single crystal studies of binary compounds Ta/Ga -- A system with
 experimental and crystallographic peculiarities
;
_journal_name_full 'Journal of Solid State Chemistry'
_journal_page_first 88
_journal_page_last 102
_journal_paper_doi 10.1016/j.jssc.2016.03.014
_journal_volume 238
_journal_year 2016
_chemical_formula_sum 'Ga3 Ta'
_chemical_formula_weight 390.11
_space_group_crystal_system tetragonal
_space_group_IT_number 139
_space_group_name_Hall '-I 4 2'
_space_group_name_H-M_alt 'I 4/m m m'
_atom_sites_solution_hydrogens .
_cell_angle_alpha 90
_cell_angle_beta 90
_cell_angle_gamma 90
_cell_formula_units_Z 2
_cell_length_a 3.7695(5)
_cell_length_b 3.7695(5)
_cell_length_c 8.7271(17)
_cell_measurement_reflns_used 1428
_cell_measurement_temperature 293(2)
_cell_measurement_theta_max 38.0
_cell_measurement_theta_min 4.66
_cell_volume 124.00(3)
_computing_cell_refinement 'Software for IPDS-II, Fa. Stoe'
_computing_data_collection 'Software for IPDS-II, Fa. Stoe'
_computing_data_reduction 'Software for IPDS-II, Fa. Stoe'
_computing_molecular_graphics 'Diamond (Crystal impact, 2005)'
_computing_publication_material 'SHELXL-97_(Sheldrick, 2008)'
_computing_structure_refinement 'SHELXL-2013 (Sheldrick, 2013)'
_computing_structure_solution 'SHELXS-97 (Sheldrick, 2008)'
_diffrn_ambient_temperature 293(2)
_diffrn_measured_fraction_theta_full 0.898
_diffrn_measured_fraction_theta_max 0.932
_diffrn_measurement_details
; 
0 degree < omega < 180 degree
psi = 0
delta omega 2 degree
exposure time 240s 
;
_diffrn_measurement_device '2-circle goniometer'
_diffrn_measurement_device_type 'STOE IPDS 2'
_diffrn_measurement_method 'rotation method'
_diffrn_radiation_collimation '0.5 mm diameter, multiple pinhole'
_diffrn_radiation_monochromator 'plane graphite'
_diffrn_radiation_polarisn_norm 0
_diffrn_radiation_type MoK\a
_diffrn_radiation_wavelength 0.71073
_diffrn_reflns_av_R_equivalents 0.105
_diffrn_reflns_av_unetI/netI 0.0102
_diffrn_reflns_Laue_measured_fraction_full 0.898
_diffrn_reflns_Laue_measured_fraction_max 0.932
_diffrn_reflns_limit_h_max 5
_diffrn_reflns_limit_h_min -5
_diffrn_reflns_limit_k_max 5
_diffrn_reflns_limit_k_min -5
_diffrn_reflns_limit_l_max 12
_diffrn_reflns_limit_l_min -12
_diffrn_reflns_number 938
_diffrn_reflns_point_group_measured_fraction_full 0.898
_diffrn_reflns_point_group_measured_fraction_max 0.932
_diffrn_reflns_theta_full 25.242
_diffrn_reflns_theta_max 29.990
_diffrn_reflns_theta_min 4.671
_diffrn_source 'sealed X-ray tube, 12 x 0.4 mm long-fine focus'
_diffrn_source_current 40
_diffrn_source_power 2.00
_diffrn_source_voltage 50
_exptl_absorpt_coefficient_mu 75.804
_exptl_absorpt_correction_T_max 0.125
_exptl_absorpt_correction_T_min 0.029
_exptl_absorpt_correction_type numerical
_exptl_absorpt_process_details 'X-Red and X-SHAPE  (Stoe & Cie, 1999)'
_exptl_crystal_colour black-lustrous
_exptl_crystal_density_diffrn 10.448
_exptl_crystal_description platelet
_exptl_crystal_F_000 332
_exptl_crystal_size_max 0.02
_exptl_crystal_size_mid 0.015
_exptl_crystal_size_min 0.01
_refine_diff_density_max 14.959
_refine_diff_density_min -11.869
_refine_diff_density_rms 2.290
_refine_ls_extinction_coef 0.005(7)
_refine_ls_extinction_expression Fc^*^=kFc[1+0.001xFc^2^\l^3^/sin(2\q)]^-1/4^
_refine_ls_extinction_method SHELXL
_refine_ls_goodness_of_fit_ref 1.179
_refine_ls_hydrogen_treatment undef
_refine_ls_matrix_type full
_refine_ls_number_parameters 5
_refine_ls_number_reflns 69
_refine_ls_number_restraints 0
_refine_ls_restrained_S_all 1.179
_refine_ls_R_factor_all 0.0995
_refine_ls_R_factor_gt 0.0995
_refine_ls_shift/su_max 0.000
_refine_ls_shift/su_mean 0.000
_refine_ls_structure_factor_coef Fsqd
_refine_ls_weighting_details 'w=1/[\s^2^(Fo^2^)+(0.2000P)^2^] where P=(Fo^2^+2Fc^2^)/3'
_refine_ls_weighting_scheme calc
_refine_ls_wR_factor_gt 0.2236
_refine_ls_wR_factor_ref 0.2236
_reflns_Friedel_coverage 0.000
_reflns_Friedel_fraction_full .
_reflns_Friedel_fraction_max .
_reflns_number_gt 69
_reflns_number_total 69
_reflns_threshold_expression 'I > 2\s(I)'
_cod_data_source_file TaGa3_HH.cif
_cod_data_source_block TaGa3
_cod_original_cell_volume 124.00(4)
_cod_database_code 1561490
_shelx_space_group_comment
;
The symmetry employed for this shelxl refinement is uniquely defined
by the following loop, which should always be used as a source of
symmetry information in preference to the above space-group names.
They are only intended as comments.
;
_shelxl_version_number 2013-4

loop_
_space_group_symop_operation_xyz
'x, y, z'
'-x, -y, z'
'-y, x, z'
'y, -x, z'
'-x, y, -z'
'x, -y, -z'
'y, x, -z'
'-y, -x, -z'
'x+1/2, y+1/2, z+1/2'
'-x+1/2, -y+1/2, z+1/2'
'-y+1/2, x+1/2, z+1/2'
'y+1/2, -x+1/2, z+1/2'
'-x+1/2, y+1/2, -z+1/2'
'x+1/2, -y+1/2, -z+1/2'
'y+1/2, x+1/2, -z+1/2'
'-y+1/2, -x+1/2, -z+1/2'
'-x, -y, -z'
'x, y, -z'
'y, -x, -z'
'-y, x, -z'
'x, -y, z'
'-x, y, z'
'-y, -x, z'
'y, x, z'
'-x+1/2, -y+1/2, -z+1/2'
'x+1/2, y+1/2, -z+1/2'
'y+1/2, -x+1/2, -z+1/2'
'-y+1/2, x+1/2, -z+1/2'
'x+1/2, -y+1/2, z+1/2'
'-x+1/2, y+1/2, z+1/2'
'-y+1/2, -x+1/2, z+1/2'
'y+1/2, x+1/2, z+1/2'

loop_
_atom_site_label
_atom_site_type_symbol
_atom_site_fract_x
_atom_site_fract_y
_atom_site_fract_z
_atom_site_U_iso_or_equiv
_atom_site_adp_type
_atom_site_occupancy
_atom_site_site_symmetry_order
_atom_site_calc_flag
_atom_site_refinement_flags_posn
_atom_site_refinement_flags_adp
_atom_site_refinement_flags_occupancy
_atom_site_disorder_assembly
_atom_site_disorder_group
Ta Ta 0.0000 0.0000 0.0000 0.0015(16) Uiso 1 16 d S . P . .
Ga1 Ga 0.5000 0.5000 0.0000 0.022(3) Uiso 1 16 d S . P . .
Ga2 Ga -0.5000 0.0000 0.2500 0.008(2) Uiso 1 8 d S . P . .

loop_
_atom_type_symbol
_atom_type_description
_atom_type_scat_dispersion_real
_atom_type_scat_dispersion_imag
_atom_type_scat_source
Ga Ga 0.2307 1.6083 'International Tables Vol C Tables 4.2.6.8 and 6.1.1.4'
Ta Ta -0.7052 6.5227 'International Tables Vol C Tables 4.2.6.8 and 6.1.1.4'

loop_
_geom_angle_atom_site_label_1
_geom_angle_atom_site_label_2
_geom_angle_atom_site_label_3
_geom_angle
_geom_angle_site_symmetry_1
_geom_angle_site_symmetry_3
Ga1 Ta Ga1 180.0 1_445 .
Ga1 Ta Ga1 90.0 1_445 1_455
Ga1 Ta Ga1 90.0 . 1_455
Ga1 Ta Ga1 90.0 1_445 1_545
Ga1 Ta Ga1 90.0 . 1_545
Ga1 Ta Ga1 180.0 1_455 1_545
Ga1 Ta Ga2 117.532(4) 1_445 25_455
Ga1 Ta Ga2 62.468(4) . 25_455
Ga1 Ta Ga2 62.468(4) 1_455 25_455
Ga1 Ta Ga2 117.532(4) 1_545 25_455
Ga1 Ta Ga2 62.468(4) 1_445 17_455
Ga1 Ta Ga2 117.532(4) . 17_455
Ga1 Ta Ga2 62.468(4) 1_455 17_455
Ga1 Ta Ga2 117.532(4) 1_545 17_455
Ga2 Ta Ga2 124.936(8) 25_455 17_455
Ga1 Ta Ga2 117.532(4) 1_445 1_655
Ga1 Ta Ga2 62.468(4) . 1_655
Ga1 Ta Ga2 117.532(4) 1_455 1_655
Ga1 Ta Ga2 62.468(4) 1_545 1_655
Ga2 Ta Ga2 55.064(8) 25_455 1_655
Ga2 Ta Ga2 180.0 17_455 1_655
Ga1 Ta Ga2 62.468(4) 1_445 9_544
Ga1 Ta Ga2 117.532(4) . 9_544
Ga1 Ta Ga2 117.532(4) 1_455 9_544
Ga1 Ta Ga2 62.468(4) 1_545 9_544
Ga2 Ta Ga2 180.0 25_455 9_544
Ga2 Ta Ga2 55.064(8) 17_455 9_544
Ga2 Ta Ga2 124.936(8) 1_655 9_544
Ga1 Ta Ga2 62.468(4) 1_445 .
Ga1 Ta Ga2 117.532(4) . .
Ga1 Ta Ga2 62.468(4) 1_455 .
Ga1 Ta Ga2 117.532(4) 1_545 .
Ga2 Ta Ga2 55.065(8) 25_455 .
Ga2 Ta Ga2 98.355(13) 17_455 .
Ga2 Ta Ga2 81.645(14) 1_655 .
Ga2 Ta Ga2 124.935(8) 9_544 .
Ga1 Ta Ga2 117.532(4) 1_445 9_554
Ga1 Ta Ga2 62.468(4) . 9_554
Ga1 Ta Ga2 62.468(4) 1_455 9_554
Ga1 Ta Ga2 117.532(4) 1_545 9_554
Ga2 Ta Ga2 98.355(13) 25_455 9_554
Ga2 Ta Ga2 55.065(8) 17_455 9_554
Ga2 Ta Ga2 124.935(8) 1_655 9_554
Ga2 Ta Ga2 81.645(14) 9_544 9_554
Ga2 Ta Ga2 124.935(8) . 9_554
Ga1 Ta Ga2 117.532(4) 1_445 17
Ga1 Ta Ga2 62.468(4) . 17
Ga1 Ta Ga2 117.532(4) 1_455 17
Ga1 Ta Ga2 62.468(4) 1_545 17
Ga2 Ta Ga2 124.935(8) 25_455 17
Ga2 Ta Ga2 81.645(14) 17_455 17
Ga2 Ta Ga2 98.355(13) 1_655 17
Ga2 Ta Ga2 55.065(8) 9_544 17
Ga2 Ta Ga2 180.0 . 17
Ga2 Ta Ga2 55.064(8) 9_554 17
Ga1 Ta Ga2 62.468(4) 1_445 25_445
Ga1 Ta Ga2 117.532(4) . 25_445
Ga1 Ta Ga2 117.532(4) 1_455 25_445
Ga1 Ta Ga2 62.468(4) 1_545 25_445
Ga2 Ta Ga2 81.645(14) 25_455 25_445
Ga2 Ta Ga2 124.935(8) 17_455 25_445
Ga2 Ta Ga2 55.065(8) 1_655 25_445
Ga2 Ta Ga2 98.355(13) 9_544 25_445
Ga2 Ta Ga2 55.064(8) . 25_445
Ga2 Ta Ga2 180.0 9_554 25_445
Ga2 Ta Ga2 124.935(8) 17 25_445
Ta Ga1 Ta 180.0 1_665 .
Ta Ga1 Ta 90.0 1_665 1_655
Ta Ga1 Ta 90.0 . 1_655
Ta Ga1 Ta 90.0 1_665 1_565
Ta Ga1 Ta 90.0 . 1_565
Ta Ga1 Ta 180.0 1_655 1_565
Ta Ga1 Ga2 62.468(4) 1_665 25
Ta Ga1 Ga2 117.532(4) . 25
Ta Ga1 Ga2 62.468(4) 1_655 25
Ta Ga1 Ga2 117.532(4) 1_565 25
Ta Ga1 Ga2 117.532(4) 1_665 17
Ta Ga1 Ga2 62.468(4) . 17
Ta Ga1 Ga2 62.468(4) 1_655 17
Ta Ga1 Ga2 117.532(4) 1_565 17
Ga2 Ga1 Ga2 124.936(8) 25 17
Ta Ga1 Ga2 62.468(4) 1_665 1_665
Ta Ga1 Ga2 117.532(4) . 1_665
Ta Ga1 Ga2 117.532(4) 1_655 1_665
Ta Ga1 Ga2 62.468(4) 1_565 1_665
Ga2 Ga1 Ga2 55.064(8) 25 1_665
Ga2 Ga1 Ga2 180.0 17 1_665
Ta Ga1 Ga2 117.532(4) 1_665 9_554
Ta Ga1 Ga2 62.468(4) . 9_554
Ta Ga1 Ga2 117.532(4) 1_655 9_554
Ta Ga1 Ga2 62.468(4) 1_565 9_554
Ga2 Ga1 Ga2 180.0 25 9_554
Ga2 Ga1 Ga2 55.064(8) 17 9_554
Ga2 Ga1 Ga2 124.936(8) 1_665 9_554
Ta Ga1 Ga2 117.532(4) 1_665 1_655
Ta Ga1 Ga2 62.468(4) . 1_655
Ta Ga1 Ga2 62.468(4) 1_655 1_655
Ta Ga1 Ga2 117.532(4) 1_565 1_655
Ga2 Ga1 Ga2 55.065(8) 25 1_655
Ga2 Ga1 Ga2 98.355(13) 17 1_655
Ga2 Ga1 Ga2 81.645(14) 1_665 1_655
Ga2 Ga1 Ga2 124.935(8) 9_554 1_655
Ta Ga1 Ga2 62.468(4) 1_665 9_654
Ta Ga1 Ga2 117.532(4) . 9_654
Ta Ga1 Ga2 62.468(4) 1_655 9_654
Ta Ga1 Ga2 117.532(4) 1_565 9_654
Ga2 Ga1 Ga2 98.355(13) 25 9_654
Ga2 Ga1 Ga2 55.065(8) 17 9_654
Ga2 Ga1 Ga2 124.935(8) 1_665 9_654
Ga2 Ga1 Ga2 81.645(14) 9_554 9_654
Ga2 Ga1 Ga2 124.935(8) 1_655 9_654
Ta Ga1 Ga2 62.468(4) 1_665 17_565
Ta Ga1 Ga2 117.532(4) . 17_565
Ta Ga1 Ga2 117.532(4) 1_655 17_565
Ta Ga1 Ga2 62.468(4) 1_565 17_565
Ga2 Ga1 Ga2 124.935(8) 25 17_565
Ga2 Ga1 Ga2 81.645(14) 17 17_565
Ga2 Ga1 Ga2 98.355(13) 1_665 17_565
Ga2 Ga1 Ga2 55.065(8) 9_554 17_565
Ga2 Ga1 Ga2 180.0 1_655 17_565
Ga2 Ga1 Ga2 55.064(8) 9_654 17_565
Ta Ga1 Ga2 117.532(4) 1_665 25_455
Ta Ga1 Ga2 62.468(4) . 25_455
Ta Ga1 Ga2 117.532(4) 1_655 25_455
Ta Ga1 Ga2 62.468(4) 1_565 25_455
Ga2 Ga1 Ga2 81.645(14) 25 25_455
Ga2 Ga1 Ga2 124.935(8) 17 25_455
Ga2 Ga1 Ga2 55.065(8) 1_665 25_455
Ga2 Ga1 Ga2 98.355(13) 9_554 25_455
Ga2 Ga1 Ga2 55.065(8) 1_655 25_455
Ga2 Ga1 Ga2 180.0 9_654 25_455
Ga2 Ga1 Ga2 124.935(8) 17_565 25_455
Ga2 Ga2 Ga2 180.0 25_455 25_345
Ga2 Ga2 Ga2 90.0 25_455 25_355
Ga2 Ga2 Ga2 90.0 25_345 25_355
Ga2 Ga2 Ga2 90.0 25_455 25_445
Ga2 Ga2 Ga2 90.0 25_345 25_445
Ga2 Ga2 Ga2 180.0 25_355 25_445
Ga2 Ga2 Ta 62.468(4) 25_455 9_455
Ga2 Ga2 Ta 117.532(4) 25_345 9_455
Ga2 Ga2 Ta 62.468(4) 25_355 9_455
Ga2 Ga2 Ta 117.532(4) 25_445 9_455
Ga2 Ga2 Ga1 117.532(4) 25_455 1_445
Ga2 Ga2 Ga1 62.468(4) 25_345 1_445
Ga2 Ga2 Ga1 117.532(4) 25_355 1_445
Ga2 Ga2 Ga1 62.468(4) 25_445 1_445
Ta Ga2 Ga1 180.0 9_455 1_445
Ga2 Ga2 Ta 117.532(4) 25_455 1_455
Ga2 Ga2 Ta 62.468(4) 25_345 1_455
Ga2 Ga2 Ta 62.468(4) 25_355 1_455
Ga2 Ga2 Ta 117.532(4) 25_445 1_455
Ta Ga2 Ta 124.936(8) 9_455 1_455
Ga1 Ga2 Ta 55.064(8) 1_445 1_455
Ga2 Ga2 Ga1 62.468(4) 25_455 9_445
Ga2 Ga2 Ga1 117.532(4) 25_345 9_445
Ga2 Ga2 Ga1 117.532(4) 25_355 9_445
Ga2 Ga2 Ga1 62.468(4) 25_445 9_445
Ta Ga2 Ga1 55.064(8) 9_455 9_445
Ga1 Ga2 Ga1 124.936(8) 1_445 9_445
Ta Ga2 Ga1 180.0 1_455 9_445
Ga2 Ga2 Ta 62.468(4) 25_455 .
Ga2 Ga2 Ta 117.532(4) 25_345 .
Ga2 Ga2 Ta 117.532(4) 25_355 .
Ga2 Ga2 Ta 62.468(4) 25_445 .
Ta Ga2 Ta 124.935(8) 9_455 .
Ga1 Ga2 Ta 55.065(8) 1_445 .
Ta Ga2 Ta 81.645(14) 1_455 .
Ga1 Ga2 Ta 98.355(13) 9_445 .
Ga2 Ga2 Ga1 117.532(4) 25_455 9_345
Ga2 Ga2 Ga1 62.468(4) 25_345 9_345
Ga2 Ga2 Ga1 62.468(4) 25_355 9_345
Ga2 Ga2 Ga1 117.532(4) 25_445 9_345
Ta Ga2 Ga1 55.065(8) 9_455 9_345
Ga1 Ga2 Ga1 124.935(8) 1_445 9_345
Ta Ga2 Ga1 98.355(13) 1_455 9_345
Ga1 Ga2 Ga1 81.645(14) 9_445 9_345
Ta Ga2 Ga1 180.0 . 9_345
Ga2 Ga2 Ga1 62.468(4) 25_455 1_455
Ga2 Ga2 Ga1 117.532(4) 25_345 1_455
Ga2 Ga2 Ga1 62.468(4) 25_355 1_455
Ga2 Ga2 Ga1 117.532(4) 25_445 1_455
Ta Ga2 Ga1 98.355(13) 9_455 1_455
Ga1 Ga2 Ga1 81.645(14) 1_445 1_455
Ta Ga2 Ga1 55.065(8) 1_455 1_455
Ga1 Ga2 Ga1 124.935(8) 9_445 1_455
Ta Ga2 Ga1 55.065(8) . 1_455
Ga1 Ga2 Ga1 124.935(8) 9_345 1_455
Ga2 Ga2 Ta 117.532(4) 25_455 9_445
Ga2 Ga2 Ta 62.468(4) 25_345 9_445
Ga2 Ga2 Ta 117.532(4) 25_355 9_445
Ga2 Ga2 Ta 62.468(4) 25_445 9_445
Ta Ga2 Ta 81.645(14) 9_455 9_445
Ga1 Ga2 Ta 98.355(13) 1_445 9_445
Ta Ga2 Ta 124.935(8) 1_455 9_445
Ga1 Ga2 Ta 55.065(8) 9_445 9_445
Ta Ga2 Ta 124.935(8) . 9_445
Ga1 Ga2 Ta 55.064(8) 9_345 9_445
Ga1 Ga2 Ta 180.0 1_455 9_445

loop_
_geom_bond_atom_site_label_1
_geom_bond_atom_site_label_2
_geom_bond_distance
_geom_bond_site_symmetry_2
Ta Ga1 2.6654(4) 1_445
Ta Ga1 2.6654(4) .
Ta Ga1 2.6654(4) 1_455
Ta Ga1 2.6654(4) 1_545
Ta Ga2 2.8831(4) 25_455
Ta Ga2 2.8831(4) 17_455
Ta Ga2 2.8831(4) 1_655
Ta Ga2 2.8831(4) 9_544
Ta Ga2 2.8831(4) .
Ta Ga2 2.8831(4) 9_554
Ta Ga2 2.8831(4) 17
Ta Ga2 2.8831(4) 25_445
Ga1 Ta 2.6654(4) 1_665
Ga1 Ta 2.6654(4) 1_655
Ga1 Ta 2.6654(4) 1_565
Ga1 Ga2 2.8831(4) 25
Ga1 Ga2 2.8831(4) 17
Ga1 Ga2 2.8831(4) 1_665
Ga1 Ga2 2.8831(4) 9_554
Ga1 Ga2 2.8831(4) 1_655
Ga1 Ga2 2.8831(4) 9_654
Ga1 Ga2 2.8831(4) 17_565
Ga1 Ga2 2.8831(4) 25_455
Ga2 Ga2 2.6654(4) 25_455
Ga2 Ga2 2.6654(4) 25_345
Ga2 Ga2 2.6654(4) 25_355
Ga2 Ga2 2.6654(4) 25_445
Ga2 Ta 2.8831(4) 9_455
Ga2 Ga1 2.8831(4) 1_445
Ga2 Ta 2.8831(4) 1_455
Ga2 Ga1 2.8831(4) 9_445
Ga2 Ga1 2.8831(4) 9_345
Ga2 Ga1 2.8831(4) 1_455
Ga2 Ta 2.8831(4) 9_445
